data_1554552
loop_
_publ_author_name
'Zhang, Nan'
'He, Tingting'
'Liu, Yidong'
'Li, Shan'
'Tan, Yu'
'Peng, Lei'
'Li, Dongmei'
'Shan, Chunhui'
'Yan, Hailong'

_publ_section_title
;
 Organocatalytic atropo- and E/Z-selective Michael addition reaction of
 ynones with \a-amido sulfones as sulfone-type nucleophile
;
_journal_issue 4
_journal_name_full 'Organic Chemistry Frontiers'
_journal_page_first 451
_journal_paper_doi 10.1039/C8QO01241E
_journal_volume 6
_journal_year 2019
_chemical_absolute_configuration ad
_chemical_formula_moiety 'C25 H24 O5 S'
_chemical_formula_sum 'C25 H24 O5 S'
_chemical_formula_weight 436.50
_space_group_crystal_system monoclinic
_space_group_IT_number 4
_space_group_name_Hall 'P 2yb'
_space_group_name_H-M_alt 'P 1 21 1'
_atom_sites_solution_hydrogens geom
_atom_sites_solution_primary dual
_audit_creation_date 2018-09-04
_audit_creation_method
;
Olex2 1.2-alpha
(compiled 2017.06.06 svn.r3414 for OlexSys, GUI svn.r5353)
;
_audit_update_record
;
2018-09-04 deposited with the CCDC.
2018-12-17 downloaded from the CCDC.
;
_cell_angle_alpha 90
_cell_angle_beta 91.684(3)
_cell_angle_gamma 90
_cell_formula_units_Z 2
_cell_length_a 9.1789(3)
_cell_length_b 10.5740(3)
_cell_length_c 11.4116(4)
_cell_measurement_reflns_used 3855
_cell_measurement_temperature 292(2)
_cell_measurement_theta_max 25.7260
_cell_measurement_theta_min 3.8390
_cell_volume 1107.11(6)
_computing_molecular_graphics 'Olex2 (Dolomanov et al., 2009)'
_computing_publication_material 'Olex2 (Dolomanov et al., 2009)'
_computing_structure_refinement 'ShelXL (Sheldrick, 2015)'
_computing_structure_solution 'ShelXT (Sheldrick, 2015)'
_diffrn_ambient_temperature 292(2)
_diffrn_detector_area_resol_mean 10.6296
_diffrn_measured_fraction_theta_full 0.997
_diffrn_measured_fraction_theta_max 0.998
_diffrn_measurement_device_type 'SuperNova, Single source at offset, Atlas'
_diffrn_measurement_method '\w scans'
_diffrn_radiation_type MoK\a
_diffrn_radiation_wavelength 0.71073
_diffrn_reflns_av_R_equivalents 0.0252
_diffrn_reflns_av_unetI/netI 0.0447
_diffrn_reflns_Laue_measured_fraction_full 0.997
_diffrn_reflns_Laue_measured_fraction_max 0.998
_diffrn_reflns_limit_h_max 11
_diffrn_reflns_limit_h_min -11
_diffrn_reflns_limit_k_max 13
_diffrn_reflns_limit_k_min -13
_diffrn_reflns_limit_l_max 14
_diffrn_reflns_limit_l_min -13
_diffrn_reflns_number 9435
_diffrn_reflns_point_group_measured_fraction_full 0.998
_diffrn_reflns_point_group_measured_fraction_max 0.998
_diffrn_reflns_theta_full 26.000
_diffrn_reflns_theta_max 26.372
_diffrn_reflns_theta_min 3.406
_diffrn_source 'micro-focus sealed X-ray tube'
_exptl_absorpt_coefficient_mu 0.180
_exptl_absorpt_correction_T_max 1.00000
_exptl_absorpt_correction_T_min 0.89412
_exptl_absorpt_correction_type multi-scan
_exptl_absorpt_process_details
;
CrysAlisPro 1.171.38.41k (Rigaku Oxford Diffraction, 2015)
Empirical absorption correction using spherical harmonics,
 implemented in SCALE3 ABSPACK scaling algorithm.
;
_exptl_crystal_colour colorless
_exptl_crystal_density_diffrn 1.309
_exptl_crystal_description block
_exptl_crystal_F_000 460
_exptl_crystal_size_max 0.38
_exptl_crystal_size_mid 0.32
_exptl_crystal_size_min 0.3
_refine_diff_density_max 0.146
_refine_diff_density_min -0.261
_refine_diff_density_rms 0.046
_refine_ls_abs_structure_details
;
 Flack x determined using 1263 quotients [(I+)-(I-)]/[(I+)+(I-)]
 (Parsons, Flack and Wagner, Acta Cryst. B69 (2013) 249-259).
;
_refine_ls_abs_structure_Flack -0.03(4)
_refine_ls_extinction_method none
_refine_ls_goodness_of_fit_ref 1.046
_refine_ls_hydrogen_treatment constr
_refine_ls_matrix_type full
_refine_ls_number_parameters 283
_refine_ls_number_reflns 4539
_refine_ls_number_restraints 1
_refine_ls_restrained_S_all 1.046
_refine_ls_R_factor_all 0.0639
_refine_ls_R_factor_gt 0.0464
_refine_ls_shift/su_max 0.000
_refine_ls_shift/su_mean 0.000
_refine_ls_structure_factor_coef Fsqd
_refine_ls_weighting_details 'w=1/[\s^2^(Fo^2^)+(0.0435P)^2^+0.0693P] where P=(Fo^2^+2Fc^2^)/3'
_refine_ls_weighting_scheme calc
_refine_ls_wR_factor_gt 0.0909
_refine_ls_wR_factor_ref 0.1016
_reflns_Friedel_coverage 0.894
_reflns_Friedel_fraction_full 0.999
_reflns_Friedel_fraction_max 0.999
_reflns_number_gt 3601
_reflns_number_total 4539
_reflns_threshold_expression 'I > 2\s(I)'
_cod_data_source_file c8qo01241e2.cif
_cod_data_source_block 20180904-yanhl-zn-1181
_cod_database_code 1554552
_shelx_shelxl_version_number 2014/7
_shelx_space_group_comment
;
The symmetry employed for this shelxl refinement is uniquely defined
by the following loop, which should always be used as a source of
symmetry information in preference to the above space-group names.
They are only intended as comments.
;
_olex2_refinement_description
;
1. Fixed Uiso
 At 1.2 times of:
  All C(H) groups, All C(H,H) groups
 At 1.5 times of:
  All C(H,H,H) groups
2.a Secondary CH2 refined with riding coordinates:
 C24(H24A,H24B), C20(H20A,H20B)
2.b Aromatic/amide H refined with riding coordinates:
 C14(H14), C22(H22), C23(H23), C10(H10), C4(H4), C17(H17), C18(H18), C5(H5),
 C7(H7), C8(H8), C9(H9)
2.c Idealised Me refined as rotating group:
 C1(H1A,H1B,H1C), C25(H25A,H25B,H25C), C21(H21A,H21B,H21C)
;
_olex2_submission_special_instructions 'No special instructions were received'

loop_
_space_group_symop_operation_xyz
'x, y, z'
'-x, y+1/2, -z'

loop_
_atom_site_label
_atom_site_type_symbol
_atom_site_fract_x
_atom_site_fract_y
_atom_site_fract_z
_atom_site_U_iso_or_equiv
_atom_site_adp_type
_atom_site_occupancy
_atom_site_site_symmetry_order
_atom_site_calc_flag
_atom_site_refinement_flags_posn
S1 S 0.08550(10) 0.50439(9) 0.49781(8) 0.0500(3) Uani 1 1 d .
O2 O -0.1023(2) 0.3881(2) 0.2263(2) 0.0483(6) Uani 1 1 d .
O3 O 0.1647(3) 0.5760(3) 0.0940(2) 0.0684(8) Uani 1 1 d .
O5 O 0.1064(3) 0.6323(3) 0.5379(3) 0.0704(9) Uani 1 1 d .
O1 O -0.1179(3) 0.3902(3) 0.0288(3) 0.0720(8) Uani 1 1 d .
O4 O 0.1665(3) 0.4055(3) 0.5555(3) 0.0762(9) Uani 1 1 d .
C12 C 0.1439(4) 0.3708(3) 0.2910(3) 0.0386(8) Uani 1 1 d .
C2 C -0.1693(4) 0.4154(4) 0.1196(4) 0.0508(9) Uani 1 1 d .
C14 C 0.1680(4) 0.6070(3) 0.2983(3) 0.0431(9) Uani 1 1 d .
H14 H 0.1544 0.6801 0.3420 0.052 Uiso 1 1 calc R
C13 C 0.1328(3) 0.4984(3) 0.3464(3) 0.0389(7) Uani 1 1 d .
C16 C 0.3674(4) 0.6921(3) 0.1701(3) 0.0440(8) Uani 1 1 d .
C22 C 0.5774(4) 0.7947(3) 0.2600(4) 0.0518(10) Uani 1 1 d .
H22 H 0.6293 0.8191 0.3275 0.062 Uiso 1 1 calc R
C15 C 0.2283(4) 0.6215(3) 0.1783(3) 0.0461(9) Uani 1 1 d .
C3 C 0.0293(4) 0.3209(3) 0.2275(3) 0.0426(8) Uani 1 1 d .
C6 C 0.2840(5) 0.1803(3) 0.2445(3) 0.0517(10) Uani 1 1 d .
C11 C 0.2770(4) 0.3002(3) 0.3008(3) 0.0457(8) Uani 1 1 d .
C23 C 0.4468(4) 0.7309(3) 0.2698(3) 0.0488(9) Uani 1 1 d .
H23 H 0.4116 0.7136 0.3437 0.059 Uiso 1 1 calc R
C10 C 0.4012(4) 0.3427(4) 0.3653(4) 0.0558(10) Uani 1 1 d .
H10 H 0.3988 0.4207 0.4029 0.067 Uiso 1 1 calc R
C1 C -0.3120(4) 0.4778(4) 0.1378(4) 0.0682(12) Uani 1 1 d .
H1A H -0.3729 0.4228 0.1821 0.102 Uiso 1 1 calc GR
H1B H -0.3586 0.4954 0.0632 0.102 Uiso 1 1 calc GR
H1C H -0.2967 0.5555 0.1799 0.102 Uiso 1 1 calc GR
C19 C 0.6320(4) 0.8228(4) 0.1509(4) 0.0550(10) Uani 1 1 d .
C24 C -0.1020(4) 0.4665(4) 0.5046(4) 0.0572(11) Uani 1 1 d .
H24A H -0.1204 0.3891 0.4609 0.069 Uiso 1 1 calc R
H24B H -0.1253 0.4506 0.5857 0.069 Uiso 1 1 calc R
C4 C 0.0355(5) 0.2019(3) 0.1718(4) 0.0546(10) Uani 1 1 d .
H4 H -0.0450 0.1703 0.1300 0.065 Uiso 1 1 calc R
C17 C 0.4226(4) 0.7191(4) 0.0615(3) 0.0586(11) Uani 1 1 d .
H17 H 0.3719 0.6934 -0.0062 0.070 Uiso 1 1 calc R
C18 C 0.5525(4) 0.7840(4) 0.0529(4) 0.0610(11) Uani 1 1 d .
H18 H 0.5873 0.8020 -0.0210 0.073 Uiso 1 1 calc R
C5 C 0.1605(5) 0.1351(4) 0.1804(4) 0.0600(11) Uani 1 1 d .
H5 H 0.1656 0.0571 0.1430 0.072 Uiso 1 1 calc R
C7 C 0.4140(5) 0.1102(4) 0.2539(4) 0.0729(13) Uani 1 1 d .
H7 H 0.4197 0.0326 0.2160 0.088 Uiso 1 1 calc R
C25 C -0.2008(5) 0.5681(5) 0.4569(4) 0.0687(12) Uani 1 1 d .
H25A H -0.1850 0.5788 0.3747 0.103 Uiso 1 1 calc GR
H25B H -0.1802 0.6460 0.4971 0.103 Uiso 1 1 calc GR
H25C H -0.3004 0.5445 0.4682 0.103 Uiso 1 1 calc GR
C20 C 0.7776(4) 0.8897(5) 0.1422(4) 0.0744(13) Uani 1 1 d .
H20A H 0.7877 0.9218 0.0632 0.089 Uiso 1 1 calc R
H20B H 0.7808 0.9612 0.1955 0.089 Uiso 1 1 calc R
C8 C 0.5310(6) 0.1532(5) 0.3170(5) 0.0830(15) Uani 1 1 d .
H8 H 0.6155 0.1047 0.3230 0.100 Uiso 1 1 calc R
C9 C 0.5249(5) 0.2710(5) 0.3732(5) 0.0717(13) Uani 1 1 d .
H9 H 0.6056 0.3005 0.4163 0.086 Uiso 1 1 calc R
C21 C 0.9032(4) 0.8012(5) 0.1719(5) 0.0776(14) Uani 1 1 d .
H21A H 0.9014 0.7313 0.1182 0.116 Uiso 1 1 calc GR
H21B H 0.8940 0.7702 0.2505 0.116 Uiso 1 1 calc GR
H21C H 0.9936 0.8460 0.1660 0.116 Uiso 1 1 calc GR

loop_
_atom_site_aniso_label
_atom_site_aniso_U_11
_atom_site_aniso_U_22
_atom_site_aniso_U_33
_atom_site_aniso_U_23
_atom_site_aniso_U_13
_atom_site_aniso_U_12
S1 0.0533(5) 0.0562(5) 0.0406(5) -0.0052(5) 0.0024(4) 0.0010(5)
O2 0.0450(13) 0.0528(14) 0.0467(15) -0.0074(12) -0.0031(11) 0.0042(12)
O3 0.0825(19) 0.0695(18) 0.0527(19) -0.0130(16) -0.0047(15) -0.0148(17)
O5 0.082(2) 0.0712(18) 0.0588(19) -0.0265(15) 0.0115(15) -0.0165(16)
O1 0.0765(19) 0.090(2) 0.0493(18) 0.0013(17) 0.0033(15) 0.0149(18)
O4 0.081(2) 0.096(2) 0.0514(18) 0.0135(16) -0.0023(15) 0.0295(19)
C12 0.0452(19) 0.0345(17) 0.0363(19) 0.0002(15) 0.0045(15) 0.0024(16)
C2 0.048(2) 0.046(2) 0.058(3) -0.0024(19) -0.0074(19) -0.0004(18)
C14 0.0425(18) 0.0377(19) 0.049(2) -0.0084(16) -0.0012(16) 0.0024(16)
C13 0.0353(16) 0.0393(17) 0.0419(18) -0.0042(17) -0.0024(13) 0.0053(17)
C16 0.048(2) 0.0407(18) 0.044(2) 0.0055(16) 0.0030(16) 0.0082(16)
C22 0.052(2) 0.048(2) 0.055(3) 0.0023(19) 0.0036(19) 0.0007(19)
C15 0.054(2) 0.0365(19) 0.048(2) -0.0033(16) 0.0010(18) 0.0061(17)
C3 0.0461(19) 0.0394(18) 0.042(2) -0.0007(16) 0.0041(16) 0.0041(16)
C6 0.069(3) 0.0410(19) 0.046(2) 0.0032(17) 0.0078(19) 0.0112(19)
C11 0.047(2) 0.0415(19) 0.049(2) 0.0081(16) 0.0074(16) 0.0070(16)
C23 0.053(2) 0.048(2) 0.045(2) 0.0020(18) 0.0101(17) 0.0036(19)
C10 0.050(2) 0.051(2) 0.066(3) 0.0022(19) 0.000(2) 0.0058(18)
C1 0.060(2) 0.072(3) 0.072(3) -0.012(2) -0.016(2) 0.010(2)
C19 0.053(2) 0.045(2) 0.067(3) 0.017(2) 0.006(2) 0.0104(18)
C24 0.061(2) 0.056(2) 0.056(3) -0.0006(18) 0.0156(19) -0.0043(19)
C4 0.069(3) 0.039(2) 0.056(3) -0.0054(17) -0.004(2) -0.0036(19)
C17 0.057(2) 0.070(3) 0.048(2) 0.011(2) -0.0020(19) 0.009(2)
C18 0.059(2) 0.071(3) 0.054(3) 0.028(2) 0.011(2) 0.013(2)
C5 0.089(3) 0.037(2) 0.053(3) -0.0039(18) 0.007(2) 0.010(2)
C7 0.085(3) 0.062(3) 0.073(3) 0.003(2) 0.011(3) 0.029(3)
C25 0.060(2) 0.074(3) 0.073(3) -0.011(2) 0.008(2) 0.012(2)
C20 0.065(3) 0.076(3) 0.084(3) 0.023(3) 0.018(2) -0.009(3)
C8 0.071(3) 0.084(4) 0.094(4) 0.011(3) 0.010(3) 0.037(3)
C9 0.050(2) 0.084(4) 0.081(3) 0.013(3) -0.003(2) 0.012(2)
C21 0.050(2) 0.093(3) 0.091(4) 0.007(3) 0.017(2) -0.005(2)

loop_
_atom_type_symbol
_atom_type_description
_atom_type_scat_dispersion_real
_atom_type_scat_dispersion_imag
_atom_type_scat_source
C C 0.0033 0.0016 'International Tables Vol C Tables 4.2.6.8 and 6.1.1.4'
H H 0.0000 0.0000 'International Tables Vol C Tables 4.2.6.8 and 6.1.1.4'
O O 0.0106 0.0060 'International Tables Vol C Tables 4.2.6.8 and 6.1.1.4'
S S 0.1246 0.1234 'International Tables Vol C Tables 4.2.6.8 and 6.1.1.4'

loop_
_geom_angle_atom_site_label_1
_geom_angle_atom_site_label_2
_geom_angle_atom_site_label_3
_geom_angle
O5 S1 C13 107.77(18)
O5 S1 C24 108.65(19)
O4 S1 O5 118.5(2)
O4 S1 C13 106.22(17)
O4 S1 C24 107.85(19)
C24 S1 C13 107.29(17)
C2 O2 C3 118.5(3)
C3 C12 C13 120.8(3)
C3 C12 C11 118.8(3)
C11 C12 C13 120.3(3)
O2 C2 C1 110.0(4)
O1 C2 O2 123.3(3)
O1 C2 C1 126.8(3)
C13 C14 H14 117.6
C13 C14 C15 124.8(3)
C15 C14 H14 117.6
C12 C13 S1 117.4(3)
C14 C13 S1 116.0(3)
C14 C13 C12 126.2(3)
C23 C16 C15 121.7(3)
C17 C16 C15 119.9(3)
C17 C16 C23 118.3(3)
C23 C22 H22 119.5
C23 C22 C19 120.9(4)
C19 C22 H22 119.5
O3 C15 C14 120.2(3)
O3 C15 C16 123.0(4)
C16 C15 C14 116.8(3)
O2 C3 C4 119.5(3)
C12 C3 O2 117.4(3)
C12 C3 C4 122.9(3)
C5 C6 C11 119.2(3)
C7 C6 C11 119.0(4)
C7 C6 C5 121.8(4)
C6 C11 C12 118.6(3)
C10 C11 C12 123.3(3)
C10 C11 C6 118.2(3)
C16 C23 H23 119.6
C22 C23 C16 120.7(4)
C22 C23 H23 119.6
C11 C10 H10 119.5
C9 C10 C11 121.0(4)
C9 C10 H10 119.5
C2 C1 H1A 109.5
C2 C1 H1B 109.5
C2 C1 H1C 109.5
H1A C1 H1B 109.5
H1A C1 H1C 109.5
H1B C1 H1C 109.5
C22 C19 C20 120.1(4)
C18 C19 C22 117.8(4)
C18 C19 C20 122.1(4)
S1 C24 H24A 108.8
S1 C24 H24B 108.8
H24A C24 H24B 107.7
C25 C24 S1 113.6(3)
C25 C24 H24A 108.8
C25 C24 H24B 108.8
C3 C4 H4 120.7
C5 C4 C3 118.6(4)
C5 C4 H4 120.7
C16 C17 H17 119.8
C16 C17 C18 120.4(4)
C18 C17 H17 119.8
C19 C18 C17 121.8(4)
C19 C18 H18 119.1
C17 C18 H18 119.1
C6 C5 H5 119.1
C4 C5 C6 121.9(3)
C4 C5 H5 119.1
C6 C7 H7 119.3
C8 C7 C6 121.5(4)
C8 C7 H7 119.3
C24 C25 H25A 109.5
C24 C25 H25B 109.5
C24 C25 H25C 109.5
H25A C25 H25B 109.5
H25A C25 H25C 109.5
H25B C25 H25C 109.5
C19 C20 H20A 109.4
C19 C20 H20B 109.4
H20A C20 H20B 108.0
C21 C20 C19 111.3(4)
C21 C20 H20A 109.4
C21 C20 H20B 109.4
C7 C8 H8 120.0
C7 C8 C9 119.9(4)
C9 C8 H8 120.0
C10 C9 C8 120.5(4)
C10 C9 H9 119.8
C8 C9 H9 119.8
C20 C21 H21A 109.5
C20 C21 H21B 109.5
C20 C21 H21C 109.5
H21A C21 H21B 109.5
H21A C21 H21C 109.5
H21B C21 H21C 109.5

loop_
_geom_bond_atom_site_label_1
_geom_bond_atom_site_label_2
_geom_bond_distance
S1 O5 1.439(3)
S1 O4 1.432(3)
S1 C13 1.795(3)
S1 C24 1.771(4)
O2 C2 1.378(4)
O2 C3 1.401(4)
O3 C15 1.211(4)
O1 C2 1.182(5)
C12 C13 1.495(5)
C12 C3 1.365(5)
C12 C11 1.433(5)
C2 C1 1.487(5)
C14 H14 0.9300
C14 C13 1.317(5)
C14 C15 1.500(5)
C16 C15 1.484(5)
C16 C23 1.394(5)
C16 C17 1.382(5)
C22 H22 0.9300
C22 C23 1.383(5)
C22 C19 1.388(5)
C3 C4 1.412(5)
C6 C11 1.424(5)
C6 C5 1.415(6)
C6 C7 1.406(6)
C11 C10 1.412(5)
C23 H23 0.9300
C10 H10 0.9300
C10 C9 1.366(5)
C1 H1A 0.9600
C1 H1B 0.9600
C1 H1C 0.9600
C19 C18 1.380(6)
C19 C20 1.518(6)
C24 H24A 0.9700
C24 H24B 0.9700
C24 C25 1.498(6)
C4 H4 0.9300
C4 C5 1.348(5)
C17 H17 0.9300
C17 C18 1.382(6)
C18 H18 0.9300
C5 H5 0.9300
C7 H7 0.9300
C7 C8 1.354(7)
C25 H25A 0.9600
C25 H25B 0.9600
C25 H25C 0.9600
C20 H20A 0.9700
C20 H20B 0.9700
C20 C21 1.515(6)
C8 H8 0.9300
C8 C9 1.403(7)
C9 H9 0.9300
C21 H21A 0.9600
C21 H21B 0.9600
C21 H21C 0.9600

loop_
_geom_torsion_atom_site_label_1
_geom_torsion_atom_site_label_2
_geom_torsion_atom_site_label_3
_geom_torsion_atom_site_label_4
_geom_torsion
O2 C3 C4 C5 -175.8(3)
O5 S1 C13 C12 169.9(2)
O5 S1 C13 C14 -3.8(3)
O5 S1 C24 C25 45.1(4)
O4 S1 C13 C12 41.9(3)
O4 S1 C13 C14 -131.8(3)
O4 S1 C24 C25 174.8(3)
C12 C3 C4 C5 -0.8(6)
C12 C11 C10 C9 179.1(4)
C2 O2 C3 C12 128.4(3)
C2 O2 C3 C4 -56.3(5)
C13 S1 C24 C25 -71.1(3)
C13 C12 C3 O2 -6.1(5)
C13 C12 C3 C4 178.8(4)
C13 C12 C11 C6 -178.6(3)
C13 C12 C11 C10 2.5(6)
C13 C14 C15 O3 53.6(5)
C13 C14 C15 C16 -125.9(4)
C16 C17 C18 C19 0.7(6)
C22 C19 C18 C17 0.0(6)
C22 C19 C20 C21 74.0(5)
C15 C14 C13 S1 172.1(3)
C15 C14 C13 C12 -1.0(5)
C15 C16 C23 C22 178.9(3)
C15 C16 C17 C18 -179.6(3)
C3 O2 C2 O1 -3.7(5)
C3 O2 C2 C1 175.7(3)
C3 C12 C13 S1 96.3(3)
C3 C12 C13 C14 -90.7(4)
C3 C12 C11 C6 -0.4(5)
C3 C12 C11 C10 -179.3(4)
C3 C4 C5 C6 0.8(6)
C6 C11 C10 C9 0.2(6)
C6 C7 C8 C9 -1.0(8)
C11 C12 C13 S1 -85.5(4)
C11 C12 C13 C14 87.5(4)
C11 C12 C3 O2 175.7(3)
C11 C12 C3 C4 0.6(5)
C11 C6 C5 C4 -0.6(6)
C11 C6 C7 C8 1.3(7)
C11 C10 C9 C8 0.1(7)
C23 C16 C15 O3 -172.5(4)
C23 C16 C15 C14 7.0(5)
C23 C16 C17 C18 -0.6(6)
C23 C22 C19 C18 -0.6(5)
C23 C22 C19 C20 -178.3(4)
C19 C22 C23 C16 0.6(5)
C24 S1 C13 C12 -73.2(3)
C24 S1 C13 C14 113.0(3)
C17 C16 C15 O3 6.4(5)
C17 C16 C15 C14 -174.1(3)
C17 C16 C23 C22 0.0(5)
C18 C19 C20 C21 -103.6(5)
C5 C6 C11 C12 0.4(5)
C5 C6 C11 C10 179.4(4)
C5 C6 C7 C8 -179.0(5)
C7 C6 C11 C12 -179.8(4)
C7 C6 C11 C10 -0.8(5)
C7 C6 C5 C4 179.6(4)
C7 C8 C9 C10 0.3(8)
C20 C19 C18 C17 177.6(4)
